data_4313785
loop_
_publ_author_name
'Miguel A. Casado'
'Jes\'us J. P\'erez-Torrente'
'Miguel A. Ciriano'
'Isabel T. Dobrinovitch'
'Fernando J. Lahoz'
'Luis A. Oro'

_publ_contact_author_address
;
  Dr. Fernando J. Lahoz
  Departamento de Qu\'imica Inorg\'anica - I.C.M.A.
  Facultad de Ciencias
  Universidad de Zaragoza - C.S.I.C.
  50009 Zaragoza, Spain
;
_publ_contact_author_email lahoz@posta.unizar.es
_publ_contact_author_fax '+34 976 761187'
_publ_contact_author_name 'Dr. Fernando J. Lahoz'
_publ_contact_author_phone '+34 976 761147'
_publ_section_title
;
 Stereoselective Oxidative Additions of Iodoalkanes and Activated Alkynes
 to a Sulfido-Bridged Heterotrinuclear Early-Late (TiIr2) Complex
;
_journal_name_full 'Inorganic Chemistry'
_journal_page_first 3956
_journal_page_last 3964
_journal_paper_doi 10.1021/ic034278e
_journal_volume 42
_journal_year 2003
_chemical_formula_moiety 'C15 H13 I3 Ir2 O6 S2 Ti, 0.5(H2 O)'
_chemical_formula_sum 'C15 H14 I3 Ir2 O6.5 S2 Ti'
_chemical_formula_weight 1175.38
_chemical_name_systematic
; 
 ? 
;
_space_group_IT_number 14
_symmetry_cell_setting monoclinic
_symmetry_space_group_name_Hall '-P 2yn'
_symmetry_space_group_name_H-M 'P 1 21/n 1'
_atom_sites_solution_hydrogens geom
_atom_sites_solution_primary direct
_atom_sites_solution_secondary difmap
_audit_creation_method SHELXL-97
_cell_angle_alpha 90.00
_cell_angle_beta 109.4930(10)
_cell_angle_gamma 90.00
_cell_formula_units_Z 4
_cell_length_a 11.4230(8)
_cell_length_b 16.7818(12)
_cell_length_c 13.6965(10)
_cell_measurement_reflns_used 6304
_cell_measurement_temperature 110(2)
_cell_measurement_theta_max 28.16
_cell_measurement_theta_min 2.25
_cell_volume 2475.1(3)
_computing_cell_refinement 'SAINT+ v. 6.22 (Bruker AXS, 2001)'
_computing_data_collection 'SMART v. 5.611 (Bruker AXS, 2000)'
_computing_data_reduction 'SAINT+ v. 6.22 (Bruker AXS, 2001)'
_computing_molecular_graphics 'XP program, SHELXTL v6.12, Bruker2001'
_computing_publication_material 'XCIF program, SHELXTL v6.12, BrukerAXS'
_computing_structure_refinement 'SHELXL-97 (Sheldrick, 1997)'
_computing_structure_solution 'SHELXS-97 (Sheldrick, 1990)'
_diffrn_ambient_temperature 110(2)
_diffrn_detector_area_resol_mean 8.26
_diffrn_measured_fraction_theta_full 0.998
_diffrn_measured_fraction_theta_max 0.996
_diffrn_measurement_device_type 'Bruker SMART APEX CCD system'
_diffrn_measurement_method '\w rotations with narrow frames'
_diffrn_radiation_monochromator graphite
_diffrn_radiation_source 'normal-focus sealed tube'
_diffrn_radiation_type MoK\a
_diffrn_radiation_wavelength 0.71073
_diffrn_reflns_av_R_equivalents 0.0297
_diffrn_reflns_av_sigmaI/netI 0.0347
_diffrn_reflns_limit_h_max 14
_diffrn_reflns_limit_h_min -14
_diffrn_reflns_limit_k_max 20
_diffrn_reflns_limit_k_min -15
_diffrn_reflns_limit_l_max 15
_diffrn_reflns_limit_l_min -16
_diffrn_reflns_number 14305
_diffrn_reflns_theta_full 25.00
_diffrn_reflns_theta_max 26.00
_diffrn_reflns_theta_min 1.99
_diffrn_standards_decay_% 'no decay'
_exptl_absorpt_coefficient_mu 14.982
_exptl_absorpt_correction_T_max 0.056
_exptl_absorpt_correction_T_min 0.019
_exptl_absorpt_correction_type multi-scan
_exptl_absorpt_process_details
; 
 The crystal showed an irregular shape and it was not possible
 to establish a model to apply a numerical absorption correction.
 A multi-scan correction was applied with SADABS program.
 SADABS: Area-Detector Absorption Correction. (1996)  Bruker-AXS 
 within SAINT+ package, v. 6.22.               
;
_exptl_crystal_colour black
_exptl_crystal_density_diffrn 3.154
_exptl_crystal_density_method 'not measured'
_exptl_crystal_description 'irregular block'
_exptl_crystal_F_000 2092
_exptl_crystal_size_max 0.30
_exptl_crystal_size_mid 0.26
_exptl_crystal_size_min 0.19
_refine_diff_density_max 3.892
_refine_diff_density_min -2.816
_refine_diff_density_rms 0.224
_refine_ls_extinction_method none
_refine_ls_goodness_of_fit_ref 1.063
_refine_ls_hydrogen_treatment constr
_refine_ls_matrix_type full
_refine_ls_number_parameters 269
_refine_ls_number_reflns 4839
_refine_ls_number_restraints 6
_refine_ls_restrained_S_all 1.063
_refine_ls_R_factor_all 0.0382
_refine_ls_R_factor_gt 0.0337
_refine_ls_shift/su_max 0.001
_refine_ls_shift/su_mean 0.000
_refine_ls_structure_factor_coef Fsqd
_refine_ls_weighting_details 'calc w=1/[\s^2^(Fo^2^)+(0.0227P)^2^+39.7243P] where P=(Fo^2^+2Fc^2^)/3'
_refine_ls_weighting_scheme calc
_refine_ls_wR_factor_gt 0.0742
_refine_ls_wR_factor_ref 0.0756
_reflns_number_gt 4421
_reflns_number_total 4839
_reflns_threshold_expression >2sigma(I)
_cod_data_source_file ic034278esi20030416_101940_2.cif
_cod_data_source_block compound3
_cod_original_formula_sum 'C15 H14 I3 Ir2 O6.50 S2 Ti'
_cod_database_code 4313785

loop_
_symmetry_equiv_pos_as_xyz
'x, y, z'
'-x+1/2, y+1/2, -z+1/2'
'-x, -y, -z'
'x-1/2, -y-1/2, z-1/2'

loop_
_atom_site_label
_atom_site_type_symbol
_atom_site_fract_x
_atom_site_fract_y
_atom_site_fract_z
_atom_site_U_iso_or_equiv
_atom_site_adp_type
_atom_site_occupancy
_atom_site_symmetry_multiplicity
_atom_site_calc_flag
_atom_site_refinement_flags
_atom_site_disorder_assembly
_atom_site_disorder_group
Ir1 Ir 0.82203(3) 0.899206(19) 0.26860(2) 0.01532(9) Uani 1 1 d D . .
Ir2 Ir 0.85712(3) 1.048438(19) 0.23140(2) 0.01556(9) Uani 1 1 d . A .
I1 I 0.82888(6) 0.83131(4) 0.52515(4) 0.03013(15) Uani 1 1 d D . .
I2 I 0.61033(6) 0.97457(4) 0.39021(6) 0.03663(18) Uani 1 1 d D . .
I3 I 0.97833(6) 1.17260(3) 0.17536(5) 0.02880(15) Uani 1 1 d . . .
Ti Ti 1.07664(13) 0.89430(8) 0.22744(11) 0.0131(3) Uani 1 1 d . A .
S1 S 1.0108(2) 0.96670(12) 0.35229(15) 0.0169(4) Uani 1 1 d . A .
S2 S 0.87732(18) 0.94383(11) 0.12104(14) 0.0129(4) Uani 1 1 d . A .
O1 O 1.1321(5) 0.8106(3) 0.3360(4) 0.0178(12) Uani 1 1 d . . .
O2 O 1.0199(5) 0.8017(3) 0.1344(4) 0.0168(12) Uani 1 1 d . . .
O3 O 0.8741(7) 0.7228(4) 0.2995(6) 0.0374(18) Uani 1 1 d . . .
O4 O 0.5555(7) 0.8648(6) 0.1359(6) 0.052(2) Uani 1 1 d . . .
O5 O 0.8184(7) 1.1500(4) 0.4004(6) 0.0372(17) Uani 1 1 d . A .
O6 O 0.6064(7) 1.0802(5) 0.0744(6) 0.054(2) Uani 1 1 d . A .
C1 C 1.1497(7) 0.7360(5) 0.3315(7) 0.0197(18) Uani 1 1 d . A .
C2 C 1.1157(8) 0.6941(5) 0.2390(7) 0.0209(18) Uani 1 1 d . . .
H2 H 1.1406 0.6400 0.2403 0.025 Uiso 1 1 calc R A .
C3 C 1.0478(8) 0.7272(5) 0.1457(7) 0.0185(18) Uani 1 1 d . A .
C4 C 1.2034(10) 0.6942(6) 0.4323(7) 0.030(2) Uani 1 1 d . . .
H4A H 1.2943 0.6963 0.4541 0.045 Uiso 1 1 calc R A .
H4B H 1.1763 0.6384 0.4246 0.045 Uiso 1 1 calc R . .
H4C H 1.1752 0.7201 0.4845 0.045 Uiso 1 1 calc R . .
C5 C 0.9947(9) 0.6775(5) 0.0499(7) 0.0241(19) Uani 1 1 d . . .
H5A H 0.9074 0.6656 0.0396 0.036 Uiso 1 1 calc R A .
H5B H 1.0414 0.6276 0.0577 0.036 Uiso 1 1 calc R . .
H5C H 1.0006 0.7069 -0.0101 0.036 Uiso 1 1 calc R . .
C6 C 1.2836(8) 0.9354(6) 0.2939(8) 0.031(2) Uani 1 1 d . . .
H6 H 1.3296 0.9273 0.3650 0.038 Uiso 1 1 calc R A .
C7 C 1.2117(8) 1.0032(6) 0.2511(7) 0.026(2) Uani 1 1 d . A .
H7 H 1.2008 1.0491 0.2877 0.031 Uiso 1 1 calc R . .
C8 C 1.1592(8) 0.9897(5) 0.1435(7) 0.0209(18) Uani 1 1 d . . .
H8 H 1.1052 1.0248 0.0945 0.025 Uiso 1 1 calc R A .
C9 C 1.2006(9) 0.9154(6) 0.1216(7) 0.027(2) Uani 1 1 d . A .
H9 H 1.1808 0.8915 0.0552 0.033 Uiso 1 1 calc R . .
C10 C 1.2756(8) 0.8832(6) 0.2145(8) 0.030(2) Uani 1 1 d . A .
H10 H 1.3155 0.8327 0.2222 0.036 Uiso 1 1 calc R . .
C11A C 0.7873(9) 0.9224(6) 0.4087(7) 0.016(2) Uiso 0.80 1 d PD A 1
C11B C 0.729(3) 0.8803(17) 0.3775(18) 0.016(8) Uiso 0.20 1 d PD A 2
C12 C 0.8555(8) 0.7884(6) 0.2912(7) 0.025(2) Uani 1 1 d . A .
C13 C 0.6538(8) 0.8799(6) 0.1856(7) 0.024(2) Uani 1 1 d . A .
C14 C 0.8340(8) 1.1119(5) 0.3373(6) 0.0206(18) Uani 1 1 d . . .
C15 C 0.7021(10) 1.0718(6) 0.1338(8) 0.030(2) Uani 1 1 d . . .
O7 O 0.527(3) 0.0173(17) 0.204(2) 0.111(9) Uiso 0.50 1 d P . .

loop_
_atom_site_aniso_label
_atom_site_aniso_U_11
_atom_site_aniso_U_22
_atom_site_aniso_U_33
_atom_site_aniso_U_23
_atom_site_aniso_U_13
_atom_site_aniso_U_12
Ir1 0.01801(17) 0.01539(17) 0.01413(16) 0.00186(12) 0.00746(13) 0.00311(13)
Ir2 0.02210(18) 0.01126(16) 0.01030(15) -0.00047(12) 0.00140(13) 0.00518(13)
I1 0.0351(4) 0.0354(4) 0.0176(3) 0.0068(2) 0.0058(3) 0.0056(3)
I2 0.0326(4) 0.0415(4) 0.0481(4) 0.0181(3) 0.0299(3) 0.0175(3)
I3 0.0431(4) 0.0144(3) 0.0229(3) 0.0048(2) 0.0030(3) -0.0040(3)
Ti 0.0144(7) 0.0102(7) 0.0123(7) 0.0004(5) 0.0014(6) -0.0009(6)
S1 0.0231(11) 0.0146(10) 0.0088(9) -0.0012(7) -0.0005(8) 0.0042(8)
S2 0.0172(10) 0.0105(9) 0.0085(9) -0.0001(7) 0.0010(7) 0.0000(8)
O1 0.018(3) 0.017(3) 0.015(3) 0.001(2) 0.002(2) 0.003(2)
O2 0.020(3) 0.013(3) 0.016(3) -0.001(2) 0.004(2) 0.001(2)
O3 0.036(4) 0.014(4) 0.068(5) 0.004(3) 0.025(4) -0.001(3)
O4 0.025(4) 0.094(7) 0.035(4) 0.003(4) 0.006(4) 0.012(4)
O5 0.042(4) 0.036(4) 0.037(4) -0.016(3) 0.018(3) -0.003(3)
O6 0.037(5) 0.059(6) 0.043(5) -0.012(4) -0.018(4) 0.030(4)
C1 0.008(4) 0.015(4) 0.035(5) 0.007(4) 0.006(4) 0.006(3)
C2 0.024(5) 0.012(4) 0.027(5) -0.001(3) 0.010(4) 0.008(4)
C3 0.026(5) 0.011(4) 0.027(5) -0.005(3) 0.019(4) -0.002(3)
C4 0.040(6) 0.024(5) 0.022(5) 0.005(4) 0.006(4) 0.008(4)
C5 0.026(5) 0.025(5) 0.024(5) -0.005(4) 0.011(4) -0.002(4)
C6 0.015(5) 0.036(6) 0.035(5) 0.002(4) -0.003(4) -0.008(4)
C7 0.022(5) 0.024(5) 0.030(5) -0.006(4) 0.004(4) -0.016(4)
C8 0.021(5) 0.022(5) 0.018(4) 0.004(3) 0.005(4) -0.008(4)
C9 0.027(5) 0.034(5) 0.027(5) -0.007(4) 0.018(4) -0.012(4)
C10 0.016(5) 0.031(5) 0.045(6) 0.005(5) 0.014(4) 0.001(4)
C12 0.020(5) 0.026(6) 0.035(5) -0.006(4) 0.017(4) -0.004(4)
C13 0.016(5) 0.028(5) 0.028(5) -0.005(4) 0.007(4) -0.005(4)
C14 0.027(5) 0.014(4) 0.017(4) 0.001(3) 0.002(4) 0.004(4)
C15 0.037(6) 0.021(5) 0.028(5) -0.001(4) 0.006(5) 0.009(4)

loop_
_atom_type_symbol
_atom_type_description
_atom_type_scat_dispersion_real
_atom_type_scat_dispersion_imag
_atom_type_scat_source
C C 0.0033 0.0016 'International Tables Vol C Tables 4.2.6.8 and 6.1.1.4'
H H 0.0000 0.0000 'International Tables Vol C Tables 4.2.6.8 and 6.1.1.4'
O O 0.0106 0.0060 'International Tables Vol C Tables 4.2.6.8 and 6.1.1.4'
S S 0.1246 0.1234 'International Tables Vol C Tables 4.2.6.8 and 6.1.1.4'
Ti Ti 0.2776 0.4457 'International Tables Vol C Tables 4.2.6.8 and 6.1.1.4'
I I -0.4742 1.8119 'International Tables Vol C Tables 4.2.6.8 and 6.1.1.4'
Ir Ir -1.4442 7.9887 'International Tables Vol C Tables 4.2.6.8 and 6.1.1.4'

loop_
_geom_angle_atom_site_label_1
_geom_angle_atom_site_label_2
_geom_angle_atom_site_label_3
_geom_angle
_geom_angle_site_symmetry_1
_geom_angle_site_symmetry_3
_geom_angle_publ_flag
C12 Ir1 C13 92.2(4) . . ?
C12 Ir1 C11A 96.9(4) . . ?
C13 Ir1 C11A 96.6(4) . . ?
C12 Ir1 C11B 82.0(7) . . ?
C13 Ir1 C11B 75.6(9) . . ?
C11A Ir1 C11B 26.3(10) . . ?
C12 Ir1 S1 106.7(3) . . ?
C13 Ir1 S1 160.9(3) . . ?
C11A Ir1 S1 83.7(3) . . ?
C11B Ir1 S1 108.7(9) . . ?
C12 Ir1 S2 110.0(3) . . ?
C13 Ir1 S2 92.7(3) . . ?
C11A Ir1 S2 151.1(3) . . ?
C11B Ir1 S2 163.8(5) . . ?
S1 Ir1 S2 78.90(7) . . ?
C12 Ir1 Ir2 158.9(3) . . ?
C13 Ir1 Ir2 103.7(3) . . ?
C11A Ir1 Ir2 95.0(3) . . ?
C11B Ir1 Ir2 115.2(8) . . ?
S1 Ir1 Ir2 57.41(5) . . ?
S2 Ir1 Ir2 56.13(5) . . ?
C12 Ir1 Ti 81.7(3) . . ?
C13 Ir1 Ti 134.2(3) . . ?
C11A Ir1 Ti 129.1(3) . . ?
C11B Ir1 Ti 146.3(6) . . ?
S1 Ir1 Ti 49.53(6) . . ?
S2 Ir1 Ti 49.12(5) . . ?
Ir2 Ir1 Ti 77.22(3) . . ?
C15 Ir2 C14 95.1(4) . . ?
C15 Ir2 S2 88.3(3) . . ?
C14 Ir2 S2 166.7(3) . . ?
C15 Ir2 S1 155.9(3) . . ?
C14 Ir2 S1 92.9(3) . . ?
S2 Ir2 S1 79.21(7) . . ?
C15 Ir2 Ir1 99.8(3) . . ?
C14 Ir2 Ir1 108.7(3) . . ?
S2 Ir2 Ir1 58.00(5) . . ?
S1 Ir2 Ir1 56.12(5) . . ?
C15 Ir2 I3 95.0(3) . . ?
C14 Ir2 I3 90.0(3) . . ?
S2 Ir2 I3 102.55(5) . . ?
S1 Ir2 I3 107.76(6) . . ?
Ir1 Ir2 I3 154.85(2) . . ?
O2 Ti O1 83.2(2) . . ?
O2 Ti C6 123.7(3) . . ?
O1 Ti C6 83.7(3) . . ?
O2 Ti C7 139.5(3) . . ?
O1 Ti C7 114.6(3) . . ?
C6 Ti C7 35.1(3) . . ?
O2 Ti C8 108.6(3) . . ?
O1 Ti C8 140.3(3) . . ?
C6 Ti C8 57.9(3) . . ?
C7 Ti C8 35.0(3) . . ?
O2 Ti C10 90.3(3) . . ?
O1 Ti C10 85.7(3) . . ?
C6 Ti C10 34.2(4) . . ?
C7 Ti C10 57.5(4) . . ?
C8 Ti C10 57.2(3) . . ?
O2 Ti C9 81.8(3) . . ?
O1 Ti C9 117.2(3) . . ?
C6 Ti C9 57.3(4) . . ?
C7 Ti C9 57.8(3) . . ?
C8 Ti C9 34.6(3) . . ?
C10 Ti C9 34.2(3) . . ?
O2 Ti S2 80.83(18) . . ?
O1 Ti S2 134.25(19) . . ?
C6 Ti S2 139.8(3) . . ?
C7 Ti S2 105.1(3) . . ?
C8 Ti S2 85.5(2) . . ?
C10 Ti S2 136.6(3) . . ?
C9 Ti S2 102.5(3) . . ?
O2 Ti S1 137.75(19) . . ?
O1 Ti S1 85.56(18) . . ?
C6 Ti S1 95.1(3) . . ?
C7 Ti S1 81.7(3) . . ?
C8 Ti S1 106.0(2) . . ?
C10 Ti S1 129.2(3) . . ?
C9 Ti S1 138.6(2) . . ?
S2 Ti S1 78.44(8) . . ?
O2 Ti Ir1 90.72(17) . . ?
O1 Ti Ir1 88.12(17) . . ?
C6 Ti Ir1 143.1(3) . . ?
C7 Ti Ir1 124.1(3) . . ?
C8 Ti Ir1 128.2(2) . . ?
C10 Ti Ir1 173.6(3) . . ?
C9 Ti Ir1 152.2(3) . . ?
S2 Ti Ir1 49.76(5) . . ?
S1 Ti Ir1 48.24(6) . . ?
Ir1 S1 Ir2 66.47(5) . . ?
Ir1 S1 Ti 82.23(7) . . ?
Ir2 S1 Ti 97.36(8) . . ?
Ir2 S2 Ti 98.22(8) . . ?
Ir2 S2 Ir1 65.87(5) . . ?
Ti S2 Ir1 81.12(7) . . ?
C1 O1 Ti 132.4(6) . . ?
C3 O2 Ti 132.1(6) . . ?
O1 C1 C2 122.8(8) . . ?
O1 C1 C4 116.3(8) . . ?
C2 C1 C4 120.8(8) . . ?
C3 C2 C1 123.0(8) . . ?
C3 C2 H2 118.5 . . ?
C1 C2 H2 118.5 . . ?
O2 C3 C2 123.2(8) . . ?
O2 C3 C5 115.0(8) . . ?
C2 C3 C5 121.8(8) . . ?
C1 C4 H4A 109.5 . . ?
C1 C4 H4B 109.5 . . ?
H4A C4 H4B 109.5 . . ?
C1 C4 H4C 109.5 . . ?
H4A C4 H4C 109.5 . . ?
H4B C4 H4C 109.5 . . ?
C3 C5 H5A 109.5 . . ?
C3 C5 H5B 109.5 . . ?
H5A C5 H5B 109.5 . . ?
C3 C5 H5C 109.5 . . ?
H5A C5 H5C 109.5 . . ?
H5B C5 H5C 109.5 . . ?
C10 C6 C7 108.0(9) . . ?
C10 C6 Ti 73.3(5) . . ?
C7 C6 Ti 72.7(5) . . ?
C10 C6 H6 126.0 . . ?
C7 C6 H6 126.0 . . ?
Ti C6 H6 119.9 . . ?
C6 C7 C8 106.9(9) . . ?
C6 C7 Ti 72.2(5) . . ?
C8 C7 Ti 72.5(5) . . ?
C6 C7 H7 126.6 . . ?
C8 C7 H7 126.6 . . ?
Ti C7 H7 120.6 . . ?
C9 C8 C7 108.1(8) . . ?
C9 C8 Ti 73.6(5) . . ?
C7 C8 Ti 72.4(5) . . ?
C9 C8 H8 126.0 . . ?
C7 C8 H8 126.0 . . ?
Ti C8 H8 119.8 . . ?
C10 C9 C8 107.5(9) . . ?
C10 C9 Ti 72.1(5) . . ?
C8 C9 Ti 71.8(5) . . ?
C10 C9 H9 126.3 . . ?
C8 C9 H9 126.3 . . ?
Ti C9 H9 121.6 . . ?
C6 C10 C9 109.5(9) . . ?
C6 C10 Ti 72.5(5) . . ?
C9 C10 Ti 73.7(5) . . ?
C6 C10 H10 125.2 . . ?
C9 C10 H10 125.2 . . ?
Ti C10 H10 120.2 . . ?
Ir1 C11A I2 115.0(4) . . ?
Ir1 C11A I1 118.7(4) . . ?
I2 C11A I1 110.3(4) . . ?
Ir1 C11B I1 119.3(10) . . ?
Ir1 C11B I2 115.3(10) . . ?
I1 C11B I2 111.3(11) . . ?
O3 C12 Ir1 176.6(9) . . ?
O4 C13 Ir1 176.7(9) . . ?
O5 C14 Ir2 179.0(8) . . ?
O6 C15 Ir2 175.1(10) . . ?

loop_
_geom_bond_atom_site_label_1
_geom_bond_atom_site_label_2
_geom_bond_distance
_geom_bond_site_symmetry_2
_geom_bond_publ_flag
Ir1 C12 1.903(10) . ?
Ir1 C13 1.906(9) . ?
Ir1 C11A 2.122(10) . ?
Ir1 C11B 2.12(2) . ?
Ir1 S1 2.366(2) . ?
Ir1 S2 2.4283(19) . ?
Ir1 Ir2 2.6131(5) . ?
Ir1 Ti 3.1429(15) . ?
Ir2 C15 1.870(10) . ?
Ir2 C14 1.888(9) . ?
Ir2 S2 2.3776(19) . ?
Ir2 S1 2.401(2) . ?
Ir2 I3 2.7491(7) . ?
I1 C11B 2.128(19) . ?
I1 C11A 2.144(9) . ?
I2 C11B 2.128(19) . ?
I2 C11A 2.139(9) . ?
Ti O2 1.977(6) . ?
Ti O1 1.989(6) . ?
Ti C6 2.337(9) . ?
Ti C7 2.343(9) . ?
Ti C8 2.344(8) . ?
Ti C10 2.346(9) . ?
Ti C9 2.367(9) . ?
Ti S2 2.405(2) . ?
Ti S1 2.413(2) . ?
O1 C1 1.272(10) . ?
O2 C3 1.287(10) . ?
O3 C12 1.120(11) . ?
O4 C13 1.131(11) . ?
O5 C14 1.136(11) . ?
O6 C15 1.133(12) . ?
C1 C2 1.387(13) . ?
C1 C4 1.486(12) . ?
C2 C3 1.372(12) . ?
C2 H2 0.9500 . ?
C3 C5 1.502(12) . ?
C4 H4A 0.9800 . ?
C4 H4B 0.9800 . ?
C4 H4C 0.9800 . ?
C5 H5A 0.9800 . ?
C5 H5B 0.9800 . ?
C5 H5C 0.9800 . ?
C6 C10 1.376(15) . ?
C6 C7 1.410(14) . ?
C6 H6 0.9500 . ?
C7 C8 1.411(12) . ?
C7 H7 0.9500 . ?
C8 C9 1.401(13) . ?
C8 H8 0.9500 . ?
C9 C10 1.385(14) . ?
C9 H9 0.9500 . ?
C10 H10 0.9500 . ?
